data_7244000
loop_
_publ_author_name
'Kulh\'anek, Ji\<r\'i'
'Klikar, Milan'
'Pytela, Old\<rich'
'R\%u\<zi\<ckov\'a, Zdenka'
'Bure\<s, Filip'

_publ_section_title
;
 Ferrocene donor linked to pyridine/pyridinium acceptor via a
 systematically enlarged \p-linker
;
_journal_issue 61
_journal_name_full 'RSC Advances'
_journal_page_first 38804
_journal_page_last 38813
_journal_paper_doi 10.1039/D1RA08186A
_journal_volume 11
_journal_year 2021
_chemical_formula_moiety 'C19 H15 Fe N S'
_chemical_formula_sum 'C19 H15 Fe N S'
_chemical_formula_weight 345.23
_space_group_crystal_system orthorhombic
_space_group_IT_number 61
_space_group_name_Hall '-P 2ac 2ab'
_space_group_name_H-M_alt 'P b c a'
_atom_sites_solution_hydrogens geom
_audit_creation_method SHELXL-2014/7
_audit_update_record
;
2021-09-18 deposited with the CCDC.	2021-11-26 downloaded from the CCDC.
;
_cell_angle_alpha 90
_cell_angle_beta 90
_cell_angle_gamma 90
_cell_formula_units_Z 8
_cell_length_a 10.7762(9)
_cell_length_b 7.7571(7)
_cell_length_c 35.821(3)
_cell_measurement_reflns_used 23270
_cell_measurement_temperature 150(2)
_cell_measurement_theta_max 27.5
_cell_measurement_theta_min 1
_cell_volume 2994.4(4)
_computing_cell_refinement 'APEX3 v2018.1-0 (Bruker AXS)'
_computing_data_collection 'Bruker Instrument Service vV6.2.3'
_computing_data_reduction 'SAINT V8.38A (Bruker AXS Inc., 2016)'
_computing_molecular_graphics 'Bruker SHELXTL'
_computing_publication_material 'Bruker SHELXTL'
_computing_structure_refinement 'SHELXL-2017/1 (Sheldrick, 2017)'
_computing_structure_solution 'SHELXT 2014/5 (Sheldrick, 2014)'
_diffrn_ambient_temperature 150(2)
_diffrn_detector_area_resol_mean 10.4167
_diffrn_measured_fraction_theta_full 0.997
_diffrn_measured_fraction_theta_max 0.890
_diffrn_measurement_device_type 'Bruker D8 - Venture'
_diffrn_measurement_method '\f and \w scans to fill the Ewald sphere'
_diffrn_radiation_type MoK\a
_diffrn_radiation_wavelength 0.71073
_diffrn_reflns_av_R_equivalents 0.0509
_diffrn_reflns_av_unetI/netI 0.0506
_diffrn_reflns_Laue_measured_fraction_full 0.997
_diffrn_reflns_Laue_measured_fraction_max 0.890
_diffrn_reflns_limit_h_max 11
_diffrn_reflns_limit_h_min -15
_diffrn_reflns_limit_k_max 9
_diffrn_reflns_limit_k_min -11
_diffrn_reflns_limit_l_max 48
_diffrn_reflns_limit_l_min -50
_diffrn_reflns_number 23270
_diffrn_reflns_point_group_measured_fraction_full 0.997
_diffrn_reflns_point_group_measured_fraction_max 0.890
_diffrn_reflns_theta_full 25.242
_diffrn_reflns_theta_max 31.935
_diffrn_reflns_theta_min 2.206
_diffrn_source 'sealed X-ray tube'
_exptl_absorpt_coefficient_mu 1.141
_exptl_absorpt_correction_T_max 0.7463
_exptl_absorpt_correction_T_min 0.4407
_exptl_absorpt_correction_type multi-scan
_exptl_absorpt_process_details
;
SADABS-2016/2 - Bruker AXS area detector
scaling and absorption correction
;
_exptl_crystal_colour orange
_exptl_crystal_density_diffrn 1.532
_exptl_crystal_description plate
_exptl_crystal_F_000 1424
_exptl_crystal_size_max 0.592
_exptl_crystal_size_mid 0.531
_exptl_crystal_size_min 0.168
_refine_diff_density_max 0.379
_refine_diff_density_min -0.656
_refine_diff_density_rms 0.082
_refine_ls_extinction_method none
_refine_ls_goodness_of_fit_ref 1.087
_refine_ls_hydrogen_treatment constr
_refine_ls_matrix_type full
_refine_ls_number_parameters 199
_refine_ls_number_reflns 4603
_refine_ls_number_restraints 264
_refine_ls_restrained_S_all 1.064
_refine_ls_R_factor_all 0.0761
_refine_ls_R_factor_gt 0.0473
_refine_ls_shift/su_max 0.002
_refine_ls_shift/su_mean 0.000
_refine_ls_structure_factor_coef Fsqd
_refine_ls_weighting_details 'w=1/[\s^2^(Fo^2^)+(0.0277P)^2^+2.9862P] where P=(Fo^2^+2Fc^2^)/3'
_refine_ls_weighting_scheme calc
_refine_ls_wR_factor_gt 0.0862
_refine_ls_wR_factor_ref 0.0940
_reflns_Friedel_coverage 0.000
_reflns_number_gt 3508
_reflns_number_total 4603
_reflns_threshold_expression 'I > 2\s(I)'
_cod_data_source_file d1ra08186a2.cif
_cod_data_source_block jty200615Fe1
_cod_database_code 7244000
_shelx_shelxl_version_number 2014/7
_shelx_space_group_comment
;
The symmetry employed for this shelxl refinement is uniquely defined
by the following loop, which should always be used as a source of
symmetry information in preference to the above space-group names.
They are only intended as comments.
;
_exptl_absorpt_special_details
;
The ratio of minimum to maximum
apparent transmission was 0.591
;

loop_
_space_group_symop_operation_xyz
'x, y, z'
'-x+1/2, -y, z+1/2'
'-x, y+1/2, -z+1/2'
'x+1/2, -y+1/2, -z'
'-x, -y, -z'
'x-1/2, y, -z-1/2'
'x, -y-1/2, z-1/2'
'-x-1/2, y-1/2, z'

loop_
_atom_site_label
_atom_site_type_symbol
_atom_site_fract_x
_atom_site_fract_y
_atom_site_fract_z
_atom_site_U_iso_or_equiv
_atom_site_adp_type
_atom_site_occupancy
_atom_site_site_symmetry_order
_atom_site_calc_flag
_atom_site_refinement_flags_posn
_atom_site_refinement_flags_adp
_atom_site_refinement_flags_occupancy
_atom_site_disorder_assembly
_atom_site_disorder_group
Fe1 Fe 0.47509(3) 0.31934(4) 0.56827(2) 0.01862(9) Uani 1 1 d . U . . .
S1 S 0.53486(5) 0.39392(6) 0.68208(2) 0.01986(11) Uani 1 1 d . U . . .
N1 N 0.60843(18) 0.3233(2) 0.83174(5) 0.0268(4) Uani 1 1 d . U . . .
C1 C 0.59783(19) 0.4141(3) 0.60662(6) 0.0209(4) Uani 1 1 d . U . . .
C3 C 0.6093(2) 0.4661(3) 0.54318(6) 0.0292(5) Uani 1 1 d . U . . .
H3 H 0.6342 0.4597 0.5163 0.035 Uiso 1 1 calc R U . . .
C2 C 0.6610(2) 0.3668(3) 0.57275(6) 0.0264(5) Uani 1 1 d . U . . .
H2 H 0.7290 0.2798 0.5704 0.032 Uiso 1 1 calc R U . . .
C5 C 0.5073(2) 0.5424(3) 0.59723(6) 0.0233(4) Uani 1 1 d . U . . .
H5 H 0.4486 0.5993 0.6150 0.028 Uiso 1 1 calc R U . . .
C4 C 0.5150(2) 0.5732(3) 0.55805(6) 0.0262(5) Uani 1 1 d . U . . .
H4 H 0.4622 0.6553 0.5435 0.031 Uiso 1 1 calc R U . . .
C6 C 0.62688(19) 0.3477(2) 0.64359(6) 0.0203(4) Uani 1 1 d . U . . .
C8 C 0.7345(2) 0.2228(3) 0.69279(6) 0.0243(4) Uani 1 1 d . U . . .
H8 H 0.7998 0.1597 0.7042 0.029 Uiso 1 1 calc R U . . .
C7 C 0.63748(18) 0.2921(2) 0.71237(6) 0.0183(4) Uani 1 1 d . U . . .
C9 C 0.7288(2) 0.2539(3) 0.65405(6) 0.0244(4) Uani 1 1 d . U . . .
H9 H 0.7895 0.2138 0.6369 0.029 Uiso 1 1 calc R U . . .
C10 C 0.62311(18) 0.2981(2) 0.75303(6) 0.0187(4) Uani 1 1 d . U . . .
C11 C 0.5271(2) 0.3875(3) 0.77062(6) 0.0228(4) Uani 1 1 d . U . . .
H11 H 0.4641 0.4411 0.7562 0.027 Uiso 1 1 calc R U . . .
C12 C 0.5242(2) 0.3976(3) 0.80927(6) 0.0257(4) Uani 1 1 d . U . . .
H12 H 0.4587 0.4610 0.8205 0.031 Uiso 1 1 calc R U . . .
C13 C 0.6989(2) 0.2343(3) 0.81452(6) 0.0278(5) Uani 1 1 d . U . . .
H13 H 0.7591 0.1784 0.8297 0.033 Uiso 1 1 calc R U . . .
C14 C 0.7101(2) 0.2187(3) 0.77639(6) 0.0241(4) Uani 1 1 d . U . . .
H14 H 0.7766 0.1543 0.7660 0.029 Uiso 1 1 calc R U . . .
C15 C 0.3935(2) 0.1070(3) 0.59199(6) 0.0280(5) Uani 1 1 d . U . . .
H15 H 0.4116 0.0597 0.6174 0.034 Uiso 1 1 calc R U . . .
C16 C 0.4552(2) 0.0613(3) 0.55840(7) 0.0318(5) Uani 1 1 d . U . . .
H16 H 0.5242 -0.0243 0.5560 0.038 Uiso 1 1 calc R U . . .
C17 C 0.4022(3) 0.1587(3) 0.52888(6) 0.0332(5) Uani 1 1 d . U . . .
H17 H 0.4272 0.1535 0.5020 0.040 Uiso 1 1 calc R U . . .
C18 C 0.3074(2) 0.2643(3) 0.54414(6) 0.0300(5) Uani 1 1 d . U . . .
H18 H 0.2541 0.3470 0.5299 0.036 Uiso 1 1 calc R U . . .
C19 C 0.3020(2) 0.2321(3) 0.58324(6) 0.0283(5) Uani 1 1 d . U . . .
H19 H 0.2444 0.2887 0.6014 0.034 Uiso 1 1 calc R U . . .

loop_
_atom_site_aniso_label
_atom_site_aniso_U_11
_atom_site_aniso_U_22
_atom_site_aniso_U_33
_atom_site_aniso_U_23
_atom_site_aniso_U_13
_atom_site_aniso_U_12
Fe1 0.02305(15) 0.01745(14) 0.01537(15) -0.00068(11) 0.00144(12) -0.00228(11)
S1 0.0167(2) 0.0232(2) 0.0197(2) 0.0001(2) -0.00132(19) 0.00303(19)
N1 0.0298(10) 0.0267(9) 0.0240(9) -0.0004(8) -0.0019(8) -0.0027(8)
C1 0.0228(10) 0.0193(9) 0.0205(10) -0.0026(8) -0.0007(8) -0.0038(8)
C3 0.0315(11) 0.0336(12) 0.0226(10) 0.0041(9) 0.0020(9) -0.0111(9)
C2 0.0225(10) 0.0315(11) 0.0252(11) -0.0009(9) 0.0025(8) -0.0040(8)
C5 0.0285(11) 0.0191(9) 0.0222(10) -0.0027(8) -0.0027(8) -0.0026(8)
C4 0.0348(12) 0.0192(10) 0.0246(11) 0.0033(8) -0.0039(9) -0.0071(9)
C6 0.0215(9) 0.0185(9) 0.0209(10) -0.0025(7) 0.0009(8) -0.0008(8)
C8 0.0220(10) 0.0233(10) 0.0275(10) 0.0012(8) -0.0015(8) 0.0059(8)
C7 0.0179(9) 0.0136(9) 0.0234(10) 0.0010(7) -0.0034(8) -0.0005(7)
C9 0.0243(10) 0.0257(10) 0.0232(10) -0.0027(8) 0.0030(8) 0.0054(8)
C10 0.0182(9) 0.0140(9) 0.0240(10) 0.0002(7) -0.0016(8) -0.0023(7)
C11 0.0211(9) 0.0216(10) 0.0256(10) 0.0013(8) -0.0021(8) 0.0018(8)
C12 0.0266(10) 0.0241(10) 0.0263(11) -0.0021(9) 0.0032(9) 0.0017(9)
C13 0.0301(11) 0.0268(11) 0.0266(11) 0.0024(9) -0.0079(9) 0.0037(9)
C14 0.0231(10) 0.0228(10) 0.0265(10) 0.0002(8) -0.0029(8) 0.0040(8)
C15 0.0369(12) 0.0229(10) 0.0243(11) 0.0053(9) 0.0000(9) -0.0085(9)
C16 0.0426(14) 0.0190(10) 0.0337(12) -0.0054(9) 0.0013(10) -0.0037(9)
C17 0.0489(15) 0.0313(12) 0.0194(10) -0.0056(9) 0.0003(10) -0.0138(10)
C18 0.0309(11) 0.0296(11) 0.0293(11) 0.0042(9) -0.0073(10) -0.0117(9)
C19 0.0279(11) 0.0285(11) 0.0286(11) 0.0024(9) 0.0032(9) -0.0092(9)

loop_
_atom_type_symbol
_atom_type_description
_atom_type_scat_dispersion_real
_atom_type_scat_dispersion_imag
_atom_type_scat_source
C C 0.0033 0.0016 'International Tables Vol C Tables 4.2.6.8 and 6.1.1.4'
H H 0.0000 0.0000 'International Tables Vol C Tables 4.2.6.8 and 6.1.1.4'
Fe Fe 0.3463 0.8444 'International Tables Vol C Tables 4.2.6.8 and 6.1.1.4'
N N 0.0061 0.0033 'International Tables Vol C Tables 4.2.6.8 and 6.1.1.4'
S S 0.1246 0.1234 'International Tables Vol C Tables 4.2.6.8 and 6.1.1.4'

loop_
_geom_angle_atom_site_label_1
_geom_angle_atom_site_label_2
_geom_angle_atom_site_label_3
_geom_angle
_geom_angle_site_symmetry_1
_geom_angle_site_symmetry_3
_geom_angle_publ_flag
C17 Fe1 C2 122.81(10) . . ?
C17 Fe1 C1 159.04(10) . . ?
C2 Fe1 C1 41.22(8) . . ?
C17 Fe1 C16 40.68(10) . . ?
C2 Fe1 C16 107.03(10) . . ?
C1 Fe1 C16 122.43(9) . . ?
C17 Fe1 C5 158.79(10) . . ?
C2 Fe1 C5 68.99(9) . . ?
C1 Fe1 C5 41.03(8) . . ?
C16 Fe1 C5 158.94(9) . . ?
C17 Fe1 C18 40.63(10) . . ?
C2 Fe1 C18 159.35(9) . . ?
C1 Fe1 C18 158.39(9) . . ?
C16 Fe1 C18 68.31(10) . . ?
C5 Fe1 C18 122.67(9) . . ?
C17 Fe1 C3 107.92(9) . . ?
C2 Fe1 C3 40.71(9) . . ?
C1 Fe1 C3 68.78(9) . . ?
C16 Fe1 C3 122.85(10) . . ?
C5 Fe1 C3 68.45(9) . . ?
C18 Fe1 C3 123.60(9) . . ?
C17 Fe1 C4 122.98(9) . . ?
C2 Fe1 C4 68.60(9) . . ?
C1 Fe1 C4 68.82(9) . . ?
C16 Fe1 C4 158.82(9) . . ?
C5 Fe1 C4 40.75(9) . . ?
C18 Fe1 C4 108.05(9) . . ?
C3 Fe1 C4 40.46(9) . . ?
C17 Fe1 C15 68.35(9) . . ?
C2 Fe1 C15 122.18(9) . . ?
C1 Fe1 C15 106.72(9) . . ?
C16 Fe1 C15 40.58(9) . . ?
C5 Fe1 C15 122.78(9) . . ?
C18 Fe1 C15 68.25(9) . . ?
C3 Fe1 C15 158.55(10) . . ?
C4 Fe1 C15 159.35(9) . . ?
C17 Fe1 C19 68.29(10) . . ?
C2 Fe1 C19 158.23(9) . . ?
C1 Fe1 C19 122.03(9) . . ?
C16 Fe1 C19 68.15(10) . . ?
C5 Fe1 C19 107.45(9) . . ?
C18 Fe1 C19 40.61(9) . . ?
C3 Fe1 C19 159.74(10) . . ?
C4 Fe1 C19 123.59(10) . . ?
C15 Fe1 C19 40.42(9) . . ?
C6 S1 C7 92.21(10) . . ?
C12 N1 C13 115.84(18) . . ?
C5 C1 C2 107.52(18) . . ?
C5 C1 C6 127.27(19) . . ?
C2 C1 C6 125.14(19) . . ?
C5 C1 Fe1 69.60(11) . . ?
C2 C1 Fe1 69.38(12) . . ?
C6 C1 Fe1 128.59(14) . . ?
C4 C3 C2 108.56(19) . . ?
C4 C3 Fe1 69.77(12) . . ?
C2 C3 Fe1 69.46(12) . . ?
C4 C3 H3 125.7 . . ?
C2 C3 H3 125.7 . . ?
Fe1 C3 H3 125.7 . . ?
C3 C2 C1 107.7(2) . . ?
C3 C2 Fe1 69.83(13) . . ?
C1 C2 Fe1 69.40(12) . . ?
C3 C2 H2 126.1 . . ?
C1 C2 H2 126.1 . . ?
Fe1 C2 H2 126.1 . . ?
C4 C5 C1 107.94(19) . . ?
C4 C5 Fe1 69.69(12) . . ?
C1 C5 Fe1 69.37(11) . . ?
C4 C5 H5 126.0 . . ?
C1 C5 H5 126.0 . . ?
Fe1 C5 H5 126.0 . . ?
C3 C4 C5 108.3(2) . . ?
C3 C4 Fe1 69.77(12) . . ?
C5 C4 Fe1 69.56(12) . . ?
C3 C4 H4 125.9 . . ?
C5 C4 H4 125.9 . . ?
Fe1 C4 H4 125.9 . . ?
C9 C6 C1 127.54(19) . . ?
C9 C6 S1 110.53(15) . . ?
C1 C6 S1 121.80(15) . . ?
C7 C8 C9 113.80(19) . . ?
C7 C8 H8 123.1 . . ?
C9 C8 H8 123.1 . . ?
C8 C7 C10 127.05(18) . . ?
C8 C7 S1 110.13(15) . . ?
C10 C7 S1 122.58(15) . . ?
C6 C9 C8 113.28(19) . . ?
C6 C9 H9 123.4 . . ?
C8 C9 H9 123.4 . . ?
C11 C10 C14 116.44(19) . . ?
C11 C10 C7 122.89(18) . . ?
C14 C10 C7 120.62(18) . . ?
C12 C11 C10 119.7(2) . . ?
C12 C11 H11 120.1 . . ?
C10 C11 H11 120.1 . . ?
N1 C12 C11 123.9(2) . . ?
N1 C12 H12 118.0 . . ?
C11 C12 H12 118.0 . . ?
N1 C13 C14 124.3(2) . . ?
N1 C13 H13 117.8 . . ?
C14 C13 H13 117.8 . . ?
C13 C14 C10 119.7(2) . . ?
C13 C14 H14 120.1 . . ?
C10 C14 H14 120.1 . . ?
C19 C15 C16 108.0(2) . . ?
C19 C15 Fe1 69.96(12) . . ?
C16 C15 Fe1 69.44(13) . . ?
C19 C15 H15 126.0 . . ?
C16 C15 H15 126.0 . . ?
Fe1 C15 H15 126.0 . . ?
C17 C16 C15 108.1(2) . . ?
C17 C16 Fe1 69.50(13) . . ?
C15 C16 Fe1 69.98(12) . . ?
C17 C16 H16 126.0 . . ?
C15 C16 H16 126.0 . . ?
Fe1 C16 H16 126.0 . . ?
C18 C17 C16 108.1(2) . . ?
C18 C17 Fe1 69.99(12) . . ?
C16 C17 Fe1 69.81(13) . . ?
C18 C17 H17 126.0 . . ?
C16 C17 H17 126.0 . . ?
Fe1 C17 H17 126.0 . . ?
C17 C18 C19 107.9(2) . . ?
C17 C18 Fe1 69.38(13) . . ?
C19 C18 Fe1 69.99(13) . . ?
C17 C18 H18 126.0 . . ?
C19 C18 H18 126.0 . . ?
Fe1 C18 H18 126.0 . . ?
C15 C19 C18 108.0(2) . . ?
C15 C19 Fe1 69.61(13) . . ?
C18 C19 Fe1 69.40(13) . . ?
C15 C19 H19 126.0 . . ?
C18 C19 H19 126.0 . . ?
Fe1 C19 H19 126.0 . . ?

loop_
_geom_bond_atom_site_label_1
_geom_bond_atom_site_label_2
_geom_bond_distance
_geom_bond_site_symmetry_2
_geom_bond_publ_flag
Fe1 C17 2.040(2) . ?
Fe1 C2 2.043(2) . ?
Fe1 C1 2.044(2) . ?
Fe1 C16 2.044(2) . ?
Fe1 C5 2.047(2) . ?
Fe1 C18 2.048(2) . ?
Fe1 C3 2.048(2) . ?
Fe1 C4 2.049(2) . ?
Fe1 C15 2.051(2) . ?
Fe1 C19 2.056(2) . ?
S1 C6 1.735(2) . ?
S1 C7 1.739(2) . ?
N1 C12 1.344(3) . ?
N1 C13 1.345(3) . ?
C1 C5 1.433(3) . ?
C1 C2 1.439(3) . ?
C1 C6 1.455(3) . ?
C3 C4 1.417(3) . ?
C3 C2 1.423(3) . ?
C3 H3 1.0000 . ?
C2 H2 1.0000 . ?
C5 C4 1.426(3) . ?
C5 H5 1.0000 . ?
C4 H4 1.0000 . ?
C6 C9 1.369(3) . ?
C8 C7 1.369(3) . ?
C8 C9 1.410(3) . ?
C8 H8 0.9500 . ?
C7 C10 1.465(3) . ?
C9 H9 0.9500 . ?
C10 C11 1.395(3) . ?
C10 C14 1.399(3) . ?
C11 C12 1.387(3) . ?
C11 H11 0.9500 . ?
C12 H12 0.9500 . ?
C13 C14 1.377(3) . ?
C13 H13 0.9500 . ?
C14 H14 0.9500 . ?
C15 C19 1.419(3) . ?
C15 C16 1.420(3) . ?
C15 H15 1.0000 . ?
C16 C17 1.420(3) . ?
C16 H16 1.0000 . ?
C17 C18 1.419(4) . ?
C17 H17 1.0000 . ?
C18 C19 1.424(3) . ?
C18 H18 1.0000 . ?
C19 H19 1.0000 . ?
